data_2016221
loop_
_publ_author_name
'Krawczuk, Anna'
'Stadnicka, Katarzyna'

_publ_section_title
;
 Hydrogen bonding in diaquatetrakis(urea-\k<i>O</i>)<i>M</i>^II^
 dinitrates, with <i>M</i> = Ni and Co
;
_journal_coeditor_code SQ3094
_journal_issue 10
_journal_name_full 'Acta Crystallographica Section C'
_journal_page_first m448
_journal_page_last m450
_journal_paper_doi 10.1107/S0108270107040437
_journal_volume 63
_journal_year 2007
_chemical_formula_iupac '[Ni (C1 H4 N2 O)4 (H2 O)2] (N O3)2'
_chemical_formula_moiety 'C4 H20 N8 Ni O6 2+ , 2N O3 -'
_chemical_formula_sum 'C4 H20 N10 Ni O12'
_chemical_formula_weight 459.01
_chemical_name_common 'diaquatetrakis(urea)nickel(II) nitrate'
_chemical_name_systematic
;
Diaquatetrakis(urea-\kO)nickel(II) dinitrate
;
_space_group_IT_number 14
_symmetry_cell_setting monoclinic
_symmetry_space_group_name_Hall '-P 2yn'
_symmetry_space_group_name_H-M 'P 1 21/n 1'
_audit_creation_method SHELXL97
_cell_angle_alpha 90.00
_cell_angle_beta 95.758(2)
_cell_angle_gamma 90.00
_cell_formula_units_Z 2
_cell_length_a 6.4580(2)
_cell_length_b 18.0522(5)
_cell_length_c 7.5331(3)
_cell_measurement_reflns_used 1746
_cell_measurement_temperature 293(2)
_cell_measurement_theta_max 27.485
_cell_measurement_theta_min 0.998
_cell_volume 873.79(5)
_computing_cell_refinement 'DENZO-SMN (Otwinowski & Minor, 1997)'
_computing_data_collection 'KappaCCD Server Software (Nonius, 1997)'
_computing_data_reduction 'HKL DENZO and SCALEPACK (Otwinowski & Minor, 1997)'
_computing_molecular_graphics
;
PLATON (Spek, 2003), ORTEP-3 for Windows (Farrugia, 1997) and
Mercury (Version
1.4; Macrae <i>et al.</i>,  2006)
;
_computing_publication_material SHELXL97
_computing_structure_refinement 'SHELXL97 (Sheldrick, 1997)'
_computing_structure_solution 'SIR92 (Altomare <i>et al.</i>,  1994)'
_diffrn_ambient_temperature 293(2)
_diffrn_detector_area_resol_mean 9
_diffrn_measured_fraction_theta_full 0.974
_diffrn_measured_fraction_theta_max 0.974
_diffrn_measurement_device '95mm CCD camera on \k-goniostat'
_diffrn_measurement_device_type 'Nonius KappaCCD area-detector'
_diffrn_measurement_method '\f and \w scans to fill Ewald sphere'
_diffrn_radiation_monochromator 'horizontally mounted graphite crystal'
_diffrn_radiation_source 'fine-focus sealed tube'
_diffrn_radiation_type MoK\a
_diffrn_radiation_wavelength 0.71073
_diffrn_reflns_av_R_equivalents 0.029
_diffrn_reflns_av_sigmaI/netI 0.0338
_diffrn_reflns_limit_h_max 8
_diffrn_reflns_limit_h_min -8
_diffrn_reflns_limit_k_max 20
_diffrn_reflns_limit_k_min -23
_diffrn_reflns_limit_l_max 9
_diffrn_reflns_limit_l_min -9
_diffrn_reflns_number 5566
_diffrn_reflns_theta_full 27.47
_diffrn_reflns_theta_max 27.47
_diffrn_reflns_theta_min 2.94
_exptl_absorpt_coefficient_mu 1.194
_exptl_absorpt_correction_T_max 0.6597
_exptl_absorpt_correction_T_min 0.5692
_exptl_absorpt_correction_type multi-scan
_exptl_absorpt_process_details 'HKL DENZO and SCALEPACK (Otwinowski & Minor, 1997)'
_exptl_crystal_colour green
_exptl_crystal_density_diffrn 1.745
_exptl_crystal_density_method 'not measured'
_exptl_crystal_description block
_exptl_crystal_F_000 476
_exptl_crystal_size_max 0.50
_exptl_crystal_size_mid 0.48
_exptl_crystal_size_min 0.35
_refine_diff_density_max 0.198
_refine_diff_density_min -0.429
_refine_ls_extinction_method none
_refine_ls_goodness_of_fit_all 1.036
_refine_ls_goodness_of_fit_ref 1.036
_refine_ls_hydrogen_treatment constr
_refine_ls_matrix_type full
_refine_ls_number_parameters 124
_refine_ls_number_reflns 1950
_refine_ls_number_restraints 0
_refine_ls_restrained_S_all 1.036
_refine_ls_restrained_S_obs 1.036
_refine_ls_R_factor_all 0.0365
_refine_ls_R_factor_gt 0.0289
_refine_ls_shift/su_max 0.000
_refine_ls_shift/su_mean 0.000
_refine_ls_structure_factor_coef Fsqd
_refine_ls_weighting_details 'w = 1/[\s^2^(Fo^2^)+(0.0337P)^2^+0.3336P] where P=(Fo^2^+2Fc^2^)/3'
_refine_ls_weighting_scheme calc
_refine_ls_wR_factor_all 0.0716
_refine_ls_wR_factor_ref 0.0766
_reflns_number_gt 1663
_reflns_number_total 1950
_reflns_threshold_expression I>2\s(I)
_cod_data_source_file sq3094.cif
_cod_data_source_block I
_cod_original_sg_symbol_H-M 'P 21/n'
_cod_database_code 2016221
_cod_database_fobs_code 2016221

loop_
_symmetry_equiv_pos_as_xyz
'x, y, z'
'-x+1/2, y+1/2, -z+1/2'
'-x, -y, -z'
'x-1/2, -y-1/2, z-1/2'

loop_
_atom_site_type_symbol
_atom_site_label
_atom_site_fract_x
_atom_site_fract_y
_atom_site_fract_z
_atom_site_U_iso_or_equiv
_atom_site_adp_type
_atom_site_calc_flag
_atom_site_refinement_flags
_atom_site_occupancy
Ni Ni1 0.0000 0.0000 0.0000 0.02691(11) Uani d S 1
O O1 0.2551(2) 0.06238(7) 0.09298(18) 0.0376(3) Uani d . 1
C C1 0.3259(3) 0.12642(9) 0.0760(2) 0.0318(4) Uani d . 1
N N1 0.5128(3) 0.14395(10) 0.1590(3) 0.0498(4) Uani d . 1
H H1A 0.5976 0.1075 0.1908 0.060 Uiso d R 1
H H1B 0.5691 0.1866 0.1364 0.060 Uiso d R 1
N N2 0.2204(3) 0.17820(9) -0.0177(3) 0.0526(5) Uani d . 1
H H2A 0.2726 0.2225 -0.0313 0.063 Uiso d R 1
H H2B 0.0984 0.1672 -0.0742 0.063 Uiso d R 1
O O2 -0.1384(2) 0.09345(7) -0.11655(18) 0.0369(3) Uani d . 1
C C2 -0.2888(3) 0.10667(9) -0.2303(2) 0.0319(4) Uani d . 1
N N3 -0.3903(3) 0.05388(10) -0.3254(3) 0.0554(5) Uani d . 1
H H3A -0.3679 0.0077 -0.2924 0.066 Uiso d R 1
H H3B -0.5071 0.0630 -0.3926 0.066 Uiso d R 1
N N4 -0.3443(3) 0.17702(9) -0.2661(2) 0.0477(4) Uani d . 1
H H4A -0.2958 0.2097 -0.1867 0.057 Uiso d R 1
H H4B -0.4649 0.1839 -0.3279 0.057 Uiso d R 1
O O3W -0.1327(2) 0.02209(7) 0.23516(17) 0.0360(3) Uani d . 1
H H1W -0.1394 -0.0170 0.2917 0.043 Uiso d R 1
H H2W -0.0699 0.0534 0.3018 0.043 Uiso d R 1
N N5 0.1171(3) 0.15980(8) 0.4816(2) 0.0379(4) Uani d . 1
O O4 0.1725(3) 0.09362(7) 0.5065(2) 0.0519(4) Uani d . 1
O O5 0.2291(3) 0.21104(8) 0.5462(2) 0.0598(5) Uani d . 1
O O6 -0.0461(3) 0.17342(10) 0.3884(3) 0.0618(5) Uani d . 1

loop_
_atom_site_aniso_label
_atom_site_aniso_U_11
_atom_site_aniso_U_22
_atom_site_aniso_U_33
_atom_site_aniso_U_12
_atom_site_aniso_U_13
_atom_site_aniso_U_23
Ni1 0.02700(17) 0.02084(15) 0.03216(17) -0.00152(11) -0.00065(11) 0.00122(11)
O1 0.0351(7) 0.0276(6) 0.0483(8) -0.0081(5) -0.0042(6) 0.0056(5)
C1 0.0313(8) 0.0280(8) 0.0367(9) -0.0046(7) 0.0070(7) -0.0038(7)
N1 0.0377(9) 0.0422(9) 0.0676(12) -0.0143(7) -0.0045(8) 0.0039(9)
N2 0.0429(10) 0.0292(8) 0.0828(14) -0.0080(7) -0.0082(9) 0.0103(9)
O2 0.0353(7) 0.0264(6) 0.0469(8) -0.0005(5) -0.0064(6) 0.0034(5)
C2 0.0308(9) 0.0301(8) 0.0346(9) 0.0029(6) 0.0025(7) 0.0045(7)
N3 0.0580(11) 0.0341(8) 0.0673(12) -0.0042(8) -0.0273(10) 0.0048(8)
N4 0.0557(11) 0.0309(8) 0.0531(10) 0.0109(7) -0.0108(8) 0.0012(7)
O3W 0.0409(7) 0.0322(6) 0.0348(6) -0.0052(5) 0.0036(5) -0.0012(5)
N5 0.0485(9) 0.0299(7) 0.0348(8) 0.0017(7) 0.0015(7) -0.0007(6)
O4 0.0722(10) 0.0270(6) 0.0574(9) 0.0074(7) 0.0106(8) 0.0043(6)
O5 0.0652(10) 0.0340(7) 0.0733(11) 0.0022(7) -0.0267(9) -0.0089(7)
O6 0.0508(9) 0.0526(9) 0.0768(12) 0.0023(7) -0.0185(8) -0.0029(8)

loop_
_atom_type_symbol
_atom_type_description
_atom_type_scat_dispersion_real
_atom_type_scat_dispersion_imag
_atom_type_scat_source
C C 0.0033 0.0016 'International Tables Vol C Tables 4.2.6.8 and 6.1.1.4'
H H 0.0000 0.0000 'International Tables Vol C Tables 4.2.6.8 and 6.1.1.4'
N N 0.0061 0.0033 'International Tables Vol C Tables 4.2.6.8 and 6.1.1.4'
O O 0.0106 0.0060 'International Tables Vol C Tables 4.2.6.8 and 6.1.1.4'

loop_
_geom_angle_atom_site_label_1
_geom_angle_atom_site_label_2
_geom_angle_atom_site_label_3
_geom_angle_site_symmetry_1
_geom_angle_site_symmetry_3
_geom_angle
_geom_angle_publ_flag
O1 Ni1 O1 3 . 180.00(10) ?
O1 Ni1 O2 3 . 90.28(5) ?
O1 Ni1 O2 . . 89.72(5) ?
O1 Ni1 O2 3 3 89.72(5) ?
O1 Ni1 O2 . 3 90.28(5) ?
O2 Ni1 O2 . 3 180.00(8) ?
O1 Ni1 O3W 3 3 89.39(5) ?
O1 Ni1 O3W . 3 90.61(5) ?
O2 Ni1 O3W . 3 89.55(5) ?
O2 Ni1 O3W 3 3 90.45(5) ?
O1 Ni1 O3W 3 . 90.61(5) ?
O1 Ni1 O3W . . 89.39(5) ?
O2 Ni1 O3W . . 90.45(5) ?
O2 Ni1 O3W 3 . 89.55(5) ?
O3W Ni1 O3W 3 . 180.00(10) ?
C1 O1 Ni1 . . 139.16(13) ?
O1 C1 N2 . . 122.3(2) no
O1 C1 N1 . . 119.4(2) no
N2 C1 N1 . . 118.4(2) no
C1 N1 H1A . . 117.4 ?
C1 N1 H1B . . 119.3 ?
H1A N1 H1B . . 117.1 ?
C1 N2 H2A . . 121.6 ?
C1 N2 H2B . . 119.3 ?
H2A N2 H2B . . 119.0 ?
C2 O2 Ni1 . . 136.10(10) ?
O2 C2 N3 . . 122.7(2) no
O2 C2 N4 . . 119.5(2) no
N3 C2 N4 . . 117.7(2) no
C2 N3 H3A . . 118.1 ?
C2 N3 H3B . . 121.7 ?
H3A N3 H3B . . 116.6 ?
C2 N4 H4A . . 115.5 ?
C2 N4 H4B . . 116.5 ?
H4A N4 H4B . . 120.4 ?
Ni1 O3W H1W . . 108.8 ?
Ni1 O3W H2W . . 115.2 ?
H1W O3W H2W . . 108.4 ?
O6 N5 O5 . . 120.4(2) ?
O6 N5 O4 . . 119.3(2) ?
O5 N5 O4 . . 120.3(2) ?

loop_
_geom_bond_atom_site_label_1
_geom_bond_atom_site_label_2
_geom_bond_site_symmetry_2
_geom_bond_distance
_geom_bond_publ_flag
Ni1 O1 3 2.0600(10) no
Ni1 O1 . 2.0600(10) yes
Ni1 O2 . 2.0640(10) yes
Ni1 O2 3 2.0640(10) no
Ni1 O3W 3 2.0820(10) no
Ni1 O3W . 2.0820(10) yes
O1 C1 . 1.254(2) yes
C1 N2 . 1.319(3) yes
C1 N1 . 1.340(2) yes
N1 H1A . 0.8746 ?
N1 H1B . 0.8757 ?
N2 H2A . 0.8779 ?
N2 H2B . 0.8797 ?
O2 C2 . 1.252(2) yes
C2 N3 . 1.326(3) yes
C2 N4 . 1.340(2) yes
N3 H3A . 0.8777 ?
N3 H3B . 0.8803 ?
N4 H4A . 0.8753 ?
N4 H4B . 0.8750 ?
O3W H1W . 0.8278 ?
O3W H2W . 0.8336 ?
N5 O6 . 1.231(2) yes
N5 O5 . 1.243(2) yes
N5 O4 . 1.256(2) yes

loop_
_geom_hbond_atom_site_label_D
_geom_hbond_atom_site_label_H
_geom_hbond_atom_site_label_A
_geom_hbond_site_symmetry_A
_geom_hbond_distance_DH
_geom_hbond_distance_HA
_geom_hbond_distance_DA
_geom_hbond_angle_DHA
_geom_hbond_publ_flag
N1 H1A O3W 1_655 0.87 2.32 3.185(2) 168 yes
N1 H1B O5 4_665 0.88 2.25 3.125(2) 172 yes
N2 H2A O6 4_665 0.88 2.33 3.188(2) 167 yes
N2 H2B O2 . 0.88 2.03 2.814(2) 148 yes
N3 H3A O1 3 0.88 2.04 2.815(2) 146 yes
N3 H3B O4 1_454 0.88 2.20 3.062(3) 165 yes
N4 H4A O5 4_565 0.88 2.26 3.101(3) 162 yes
N4 H4B O5 1_454 0.88 2.16 3.031(2) 173 yes
O3W H1W O4 3_556 0.83 2.08 2.884(2) 163 yes
O3W H2W O4 . 0.83 2.21 2.987(2) 156 yes
O3W H2W O6 . 0.83 2.26 2.996(2) 147 yes
